data_7049624
loop_
_publ_author_name
'Tong, Wen Quan'
'Liu, WeiNi'
'Ma, Lu-Lu'
'Wang, Yao'
'Wang, Jiao-Min'
'Wang, Yao-Yu'
'Hou, Lei'

_publ_section_title
;
 Five new 3D transition MOFs based on
 1-(3,5-dicarboxylatobenzyl)-3,5-pyrazole dicarboxylic acid displaying the
 unique luminescent sensing towards Fe3+ and magnetic properties
;
_journal_name_full 'Dalton Transactions'
_journal_paper_doi 10.1039/C9DT00933G
_journal_year 2019
_chemical_formula_moiety '0.06(C448 H288 N64 O288 Zn48), H2 O'
_chemical_formula_sum 'C28 H20 N4 O19 Zn3'
_chemical_formula_weight 912.59
_space_group_crystal_system orthorhombic
_space_group_IT_number 70
_space_group_name_Hall '-F 2uv 2vw'
_space_group_name_H-M_alt 'F d d d'
_symmetry_space_group_name_Hall '-F 2uv 2vw'
_symmetry_space_group_name_H-M 'F d d d :2'
_atom_sites_solution_hydrogens mixed
_audit_creation_date 2018-09-13
_audit_creation_method
;
Olex2 1.2-beta
(compiled 2018.05.29 svn.r3508 for OlexSys, GUI svn.r5506)
;
_audit_update_record
;
2019-04-05 deposited with the CCDC.    2019-04-09 downloaded from the CCDC.
;
_cell_angle_alpha 90
_cell_angle_beta 90
_cell_angle_gamma 90
_cell_formula_units_Z 16
_cell_length_a 19.640(2)
_cell_length_b 22.990(3)
_cell_length_c 29.085(3)
_cell_measurement_reflns_used 3725
_cell_measurement_temperature 296(2)
_cell_measurement_theta_max 26.37
_cell_measurement_theta_min 2.50
_cell_volume 13133(3)
_computing_cell_refinement 'Bruker SAINT'
_computing_data_collection 'Bruker APEX2'
_computing_data_reduction 'Bruker SAINT'
_computing_molecular_graphics 'Olex2 (Dolomanov et al., 2009)'
_computing_publication_material 'Olex2 (Dolomanov et al., 2009)'
_computing_structure_refinement 'ShelXL (Sheldrick, 2015)'
_computing_structure_solution 'SHELXS-97 (Sheldrick 2008)'
_diffrn_ambient_temperature 296.15
_diffrn_measured_fraction_theta_full 0.997
_diffrn_measured_fraction_theta_max 0.998
_diffrn_measurement_device_type 'Bruker APEX-II CCD'
_diffrn_radiation_type MoK\a
_diffrn_radiation_wavelength 0.71073
_diffrn_reflns_av_R_equivalents 0.0475
_diffrn_reflns_av_unetI/netI 0.0371
_diffrn_reflns_Laue_measured_fraction_full 0.997
_diffrn_reflns_Laue_measured_fraction_max 0.998
_diffrn_reflns_limit_h_max 24
_diffrn_reflns_limit_h_min -20
_diffrn_reflns_limit_k_max 28
_diffrn_reflns_limit_k_min -26
_diffrn_reflns_limit_l_max 30
_diffrn_reflns_limit_l_min -35
_diffrn_reflns_number 17158
_diffrn_reflns_point_group_measured_fraction_full 0.997
_diffrn_reflns_point_group_measured_fraction_max 0.998
_diffrn_reflns_theta_full 25.242
_diffrn_reflns_theta_max 25.999
_diffrn_reflns_theta_min 1.533
_exptl_absorpt_coefficient_mu 2.267
_exptl_absorpt_correction_T_max 0.726
_exptl_absorpt_correction_T_min 0.669
_exptl_absorpt_correction_type multi-scan
_exptl_absorpt_process_details SADABS
_exptl_crystal_colour COLORLESS
_exptl_crystal_density_diffrn 1.846
_exptl_crystal_description BLOCK
_exptl_crystal_F_000 7328
_exptl_crystal_size_max 0.18
_exptl_crystal_size_mid 0.15
_exptl_crystal_size_min 0.14
_refine_diff_density_max 1.951
_refine_diff_density_min -0.940
_refine_diff_density_rms 0.130
_refine_ls_extinction_method none
_refine_ls_goodness_of_fit_ref 1.050
_refine_ls_hydrogen_treatment constr
_refine_ls_matrix_type full
_refine_ls_number_parameters 250
_refine_ls_number_reflns 3234
_refine_ls_number_restraints 0
_refine_ls_restrained_S_all 1.050
_refine_ls_R_factor_all 0.0670
_refine_ls_R_factor_gt 0.0540
_refine_ls_shift/su_max 0.001
_refine_ls_shift/su_mean 0.000
_refine_ls_structure_factor_coef Fsqd
_refine_ls_weighting_details 'w=1/[\s^2^(Fo^2^)+(0.0771P)^2^+211.9108P] where P=(Fo^2^+2Fc^2^)/3'
_refine_ls_weighting_scheme calc
_refine_ls_wR_factor_gt 0.1411
_refine_ls_wR_factor_ref 0.1523
_reflns_Friedel_coverage 0.000
_reflns_number_gt 2619
_reflns_number_total 3234
_reflns_threshold_expression 'I > 2\s(I)'
_cod_data_source_file c9dt00933g2.cif
_cod_data_source_block 1(Zn)
_cod_depositor_comments
;
The following automatic conversions were performed:

'_exptl_absorpt_correction_type' value 'MULTI-SCAN' changed to
'multi-scan' according to
/home/data/users/saulius/crontab/automatic-downloads/rss-feeds/RSC/lib/dictionaries/cif_core.dic
dictionary named 'cif_core.dic' version 2.4.2 from 2011-04-26.

Automatic conversion script
Id: cif_fix_values 4973 2017-02-22 13:04:09Z antanas 
;
_cod_original_cell_volume 13133(2)
_cod_database_code 7049624
_shelx_shelxl_version_number 2017/1
_shelx_space_group_comment
;
The symmetry employed for this shelxl refinement is uniquely defined
by the following loop, which should always be used as a source of
symmetry information in preference to the above space-group names.
They are only intended as comments.
;
_olex2_refinement_description
;
1. Fixed Uiso
 At 1.2 times of:
  All C(H) groups, All C(H,H) groups
 At 1.5 times of:
  All O(H) groups, All O(H,H) groups
2. Others
 Fixed Sof: O2W(0.5) H2WA(0.5) H2WB(0.5)
3.a Riding coordinates:
 O1W(H1WA,H1WB), O2W(H2WA,H2WB)
3.b Secondary CH2 refined with riding coordinates:
 C9(H9A,H9B)
3.c Aromatic/amide H refined with riding coordinates:
 C3(H3), C5(H5), C7(H7), C12(H12)
3.d Idealised tetrahedral OH refined as rotating group:
 O4(H4)
;
_olex2_submission_special_instructions 'No special instructions were received'

loop_
_space_group_symop_operation_xyz
'x, y, z'
'-x+3/4, -y+3/4, z'
'-x+3/4, y, -z+3/4'
'x, -y+3/4, -z+3/4'
'x, y+1/2, z+1/2'
'-x+3/4, -y+5/4, z+1/2'
'-x+3/4, y+1/2, -z+5/4'
'x, -y+5/4, -z+5/4'
'x+1/2, y, z+1/2'
'-x+5/4, -y+3/4, z+1/2'
'-x+5/4, y, -z+5/4'
'x+1/2, -y+3/4, -z+5/4'
'x+1/2, y+1/2, z'
'-x+5/4, -y+5/4, z'
'-x+5/4, y+1/2, -z+3/4'
'x+1/2, -y+5/4, -z+3/4'
'-x, -y, -z'
'x-3/4, y-3/4, -z'
'x-3/4, -y, z-3/4'
'-x, y-3/4, z-3/4'
'-x, -y+1/2, -z+1/2'
'x-3/4, y-1/4, -z+1/2'
'x-3/4, -y+1/2, z-1/4'
'-x, y-1/4, z-1/4'
'-x+1/2, -y, -z+1/2'
'x-1/4, y-3/4, -z+1/2'
'x-1/4, -y, z-1/4'
'-x+1/2, y-3/4, z-1/4'
'-x+1/2, -y+1/2, -z'
'x-1/4, y-1/4, -z'
'x-1/4, -y+1/2, z-3/4'
'-x+1/2, y-1/4, z-3/4'

loop_
_atom_site_label
_atom_site_type_symbol
_atom_site_fract_x
_atom_site_fract_y
_atom_site_fract_z
_atom_site_U_iso_or_equiv
_atom_site_adp_type
_atom_site_occupancy
_atom_site_site_symmetry_order
_atom_site_calc_flag
_atom_site_refinement_flags_posn
_atom_site_refinement_flags_adp
_atom_site_refinement_flags_occupancy
Zn1 Zn 0.30971(3) 0.97735(2) 0.10258(2) 0.0282(2) Uani 1 1 d . . .
Zn2 Zn -0.10055(5) 1.125000 0.125000 0.0275(2) Uani 1 2 d S T P
O1 O 0.2268(2) 0.95581(17) 0.14171(14) 0.0404(9) Uani 1 1 d . . .
O1W O 0.3992(2) 0.95748(19) 0.07329(15) 0.0486(11) Uani 1 1 d . . .
H1WA H 0.391644 0.930000 0.048952 0.073 Uiso 1 1 d R . .
H1WB H 0.429044 0.940740 0.095802 0.073 Uiso 1 1 d R . .
O2 O 0.2829(2) 0.88030(19) 0.11766(15) 0.0478(10) Uani 1 1 d . . .
O3 O 0.1890(3) 0.6824(2) 0.1669(3) 0.085(2) Uani 1 1 d . . .
O4 O 0.1141(3) 0.6811(2) 0.2263(3) 0.092(2) Uani 1 1 d . . .
H4 H 0.079017 0.667161 0.215653 0.138 Uiso 1 1 calc GR . .
O5 O 0.1027(2) 0.91355(17) 0.32559(14) 0.0459(11) Uani 1 1 d . . .
O6 O 0.1365(2) 1.00523(19) 0.33671(14) 0.0506(12) Uani 1 1 d . . .
O7 O -0.04835(18) 1.06537(15) 0.15793(12) 0.0305(8) Uani 1 1 d . . .
O8 O 0.0056(3) 1.13522(17) 0.19593(17) 0.0603(14) Uani 1 1 d . . .
N1 N 0.0334(2) 0.95126(18) 0.24396(14) 0.0308(10) Uani 1 1 d . . .
N2 N 0.0028(2) 0.98324(18) 0.21126(14) 0.0308(9) Uani 1 1 d . . .
C1 C 0.2349(3) 0.9016(2) 0.14046(19) 0.0346(12) Uani 1 1 d . . .
C2 C 0.1851(3) 0.8653(2) 0.1670(2) 0.0358(13) Uani 1 1 d . . .
C3 C 0.1890(3) 0.8047(2) 0.1675(2) 0.0451(15) Uani 1 1 d . . .
H3 H 0.222920 0.785873 0.150847 0.054 Uiso 1 1 calc R . .
C4 C 0.1426(3) 0.7723(3) 0.1926(3) 0.057(2) Uani 1 1 d . . .
C5 C 0.0920(3) 0.7995(2) 0.2170(3) 0.0488(17) Uani 1 1 d . . .
H5 H 0.061153 0.777657 0.233990 0.059 Uiso 1 1 calc R . .
C6 C 0.0866(3) 0.8603(2) 0.2162(2) 0.0342(12) Uani 1 1 d . . .
C7 C 0.1340(3) 0.8919(2) 0.19158(18) 0.0334(12) Uani 1 1 d . . .
H7 H 0.131297 0.932305 0.191634 0.040 Uiso 1 1 calc R . .
C8 C 0.1491(4) 0.7072(3) 0.1927(4) 0.086(3) Uani 1 1 d . . .
C9 C 0.0283(3) 0.8880(2) 0.24176(19) 0.0350(12) Uani 1 1 d . . .
H9A H -0.014086 0.877566 0.226734 0.042 Uiso 1 1 calc R . .
H9B H 0.026926 0.872581 0.272790 0.042 Uiso 1 1 calc R . .
C10 C 0.1073(3) 0.9666(2) 0.31525(17) 0.0303(11) Uani 1 1 d . . .
C11 C 0.0706(3) 0.9863(2) 0.27263(17) 0.0300(11) Uani 1 1 d . . .
C12 C 0.0634(3) 1.0426(2) 0.25796(17) 0.0322(11) Uani 1 1 d . . .
H12 H 0.082601 1.075992 0.270554 0.039 Uiso 1 1 calc R . .
C13 C 0.0206(3) 1.0384(2) 0.21973(17) 0.0308(11) Uani 1 1 d . . .
C14 C -0.0078(3) 1.0844(2) 0.18994(19) 0.0361(12) Uani 1 1 d . . .
O2W O 0.0407(7) 1.2183(4) 0.1844(3) 0.071(3) Uani 0.5 1 d . . .
H2WA H 0.012057 1.243187 0.194081 0.107 Uiso 0.5 1 d R . .
H2WB H 0.016807 1.193577 0.169841 0.107 Uiso 0.5 1 d R . .

loop_
_atom_site_aniso_label
_atom_site_aniso_U_11
_atom_site_aniso_U_22
_atom_site_aniso_U_33
_atom_site_aniso_U_23
_atom_site_aniso_U_13
_atom_site_aniso_U_12
Zn1 0.0348(3) 0.0217(3) 0.0282(3) 0.0007(2) -0.0070(2) -0.0008(2)
Zn2 0.0506(5) 0.0156(4) 0.0163(4) -0.0004(3) 0.000 0.000
O1 0.043(2) 0.029(2) 0.049(2) 0.0049(17) 0.0004(18) -0.0060(17)
O1W 0.052(3) 0.051(3) 0.043(2) 0.001(2) 0.003(2) 0.019(2)
O2 0.040(2) 0.047(2) 0.056(3) 0.000(2) -0.004(2) 0.007(2)
O3 0.064(3) 0.033(3) 0.157(6) -0.002(3) 0.011(4) 0.010(2)
O4 0.066(4) 0.035(3) 0.174(7) 0.008(4) 0.016(4) -0.007(3)
O5 0.057(3) 0.035(2) 0.046(2) 0.0074(18) -0.027(2) 0.0038(19)
O6 0.071(3) 0.044(2) 0.038(2) 0.0058(19) -0.031(2) -0.012(2)
O7 0.042(2) 0.0208(17) 0.0288(17) -0.0017(14) -0.0159(15) 0.0027(14)
O8 0.086(3) 0.023(2) 0.072(3) 0.001(2) -0.043(3) -0.008(2)
N1 0.036(2) 0.025(2) 0.031(2) 0.0067(17) -0.0149(19) -0.0012(18)
N2 0.035(2) 0.028(2) 0.030(2) 0.0049(17) -0.0142(18) -0.0022(18)
C1 0.034(3) 0.031(3) 0.038(3) 0.002(2) -0.016(2) -0.003(2)
C2 0.034(3) 0.026(3) 0.047(3) 0.003(2) -0.020(2) -0.002(2)
C3 0.031(3) 0.025(3) 0.079(4) 0.004(3) -0.014(3) 0.002(2)
C4 0.031(3) 0.023(3) 0.116(6) 0.009(3) -0.011(3) 0.000(2)
C5 0.029(3) 0.026(3) 0.091(5) 0.021(3) -0.015(3) -0.007(2)
C6 0.031(3) 0.025(3) 0.047(3) 0.005(2) -0.016(2) 0.000(2)
C7 0.041(3) 0.020(2) 0.039(3) 0.009(2) -0.014(2) -0.004(2)
C8 0.046(4) 0.026(3) 0.186(11) 0.019(5) 0.003(5) -0.004(3)
C9 0.040(3) 0.024(3) 0.041(3) 0.007(2) -0.013(2) -0.010(2)
C10 0.029(3) 0.037(3) 0.025(2) 0.003(2) -0.006(2) 0.005(2)
C11 0.031(3) 0.031(3) 0.028(2) 0.000(2) -0.011(2) -0.002(2)
C12 0.036(3) 0.031(3) 0.029(3) -0.003(2) -0.012(2) -0.003(2)
C13 0.040(3) 0.023(2) 0.029(3) 0.001(2) -0.011(2) -0.001(2)
C14 0.045(3) 0.026(3) 0.037(3) 0.000(2) -0.014(2) 0.004(2)
O2W 0.140(10) 0.039(5) 0.035(5) -0.021(4) 0.025(6) -0.011(6)

loop_
_atom_type_symbol
_atom_type_description
_atom_type_scat_dispersion_real
_atom_type_scat_dispersion_imag
_atom_type_scat_source
C C 0.0033 0.0016 'International Tables Vol C Tables 4.2.6.8 and 6.1.1.4'
H H 0.0000 0.0000 'International Tables Vol C Tables 4.2.6.8 and 6.1.1.4'
N N 0.0061 0.0033 'International Tables Vol C Tables 4.2.6.8 and 6.1.1.4'
O O 0.0106 0.0060 'International Tables Vol C Tables 4.2.6.8 and 6.1.1.4'
Zn Zn 0.2839 1.4301 'International Tables Vol C Tables 4.2.6.8 and 6.1.1.4'

loop_
_geom_angle_atom_site_label_1
_geom_angle_atom_site_label_2
_geom_angle_atom_site_label_3
_geom_angle
_geom_angle_site_symmetry_1
_geom_angle_site_symmetry_3
O1 Zn1 O2 58.99(15) . .
O1 Zn1 O6 88.75(17) . 25_575
O1 Zn1 O7 103.55(15) . 11_454
O1 Zn1 N2 92.30(16) . 11_454
O1 Zn1 C1 29.52(17) . .
O1W Zn1 O1 151.38(17) . .
O1W Zn1 O2 93.44(17) . .
O1W Zn1 O6 87.71(19) . 25_575
O1W Zn1 O7 104.81(17) . 11_454
O1W Zn1 N2 98.19(17) . 11_454
O1W Zn1 C1 122.48(18) . .
O2 Zn1 C1 29.48(16) . .
O6 Zn1 O2 97.93(16) 25_575 .
O6 Zn1 N2 165.27(17) 25_575 11_454
O6 Zn1 C1 93.28(17) 25_575 .
O7 Zn1 O2 160.57(15) 11_454 .
O7 Zn1 O6 89.53(15) 11_454 25_575
O7 Zn1 N2 75.94(14) 11_454 11_454
O7 Zn1 C1 132.69(17) 11_454 .
N2 Zn1 O2 95.18(15) 11_454 .
N2 Zn1 C1 94.86(16) 11_454 .
O5 Zn2 O5 123.0(3) 27_575 26_565
O5 Zn2 O7 101.93(17) 26_565 .
O5 Zn2 O7 106.99(15) 27_575 .
O5 Zn2 O7 101.93(17) 27_575 8_564
O5 Zn2 O7 106.99(15) 26_565 8_564
O7 Zn2 O7 117.0(2) 8_564 .
C1 O1 Zn1 97.1(4) . .
C1 O2 Zn1 84.0(3) . .
C10 O5 Zn2 126.3(4) . 22_655
C10 O6 Zn1 143.3(4) . 25_575
Zn2 O7 Zn1 123.91(16) . 11_454
C14 O7 Zn1 120.2(3) . 11_454
C14 O7 Zn2 115.8(3) . .
N2 N1 C9 118.9(4) . .
N2 N1 C11 110.4(4) . .
C11 N1 C9 130.5(4) . .
N1 N2 Zn1 143.3(3) . 11_454
C13 N2 Zn1 110.8(3) . 11_454
C13 N2 N1 105.7(4) . .
O1 C1 Zn1 53.3(3) . .
O1 C1 C2 117.1(5) . .
O2 C1 Zn1 66.5(3) . .
O2 C1 O1 119.8(5) . .
O2 C1 C2 123.1(5) . .
C2 C1 Zn1 170.3(4) . .
C3 C2 C1 121.8(6) . .
C7 C2 C1 119.7(5) . .
C7 C2 C3 118.5(5) . .
C4 C3 C2 120.4(6) . .
C3 C4 C8 118.7(7) . .
C5 C4 C3 120.2(5) . .
C5 C4 C8 121.1(7) . .
C4 C5 C6 120.1(6) . .
C5 C6 C9 118.1(5) . .
C7 C6 C5 118.8(5) . .
C7 C6 C9 123.0(5) . .
C2 C7 C6 121.8(5) . .
O3 C8 O4 124.7(7) . .
O3 C8 C4 121.0(8) . .
O4 C8 C4 113.9(8) . .
N1 C9 C6 113.0(4) . .
O5 C10 C11 117.1(5) . .
O6 C10 O5 127.8(5) . .
O6 C10 C11 115.1(5) . .
N1 C11 C10 125.5(5) . .
N1 C11 C12 108.1(4) . .
C12 C11 C10 126.2(5) . .
C11 C12 C13 104.1(4) . .
N2 C13 C12 111.7(4) . .
N2 C13 C14 118.1(4) . .
C12 C13 C14 130.2(5) . .
O7 C14 C13 114.3(4) . .
O8 C14 O7 124.1(5) . .
O8 C14 C13 121.6(5) . .

loop_
_geom_bond_atom_site_label_1
_geom_bond_atom_site_label_2
_geom_bond_distance
_geom_bond_site_symmetry_2
Zn1 O1 2.047(4) .
Zn1 O1W 2.006(4) .
Zn1 O2 2.334(5) .
Zn1 O6 2.096(4) 25_575
Zn1 O7 2.059(3) 11_454
Zn1 N2 2.230(4) 11_454
Zn1 C1 2.532(6) .
Zn2 O5 1.921(4) 27_575
Zn2 O5 1.921(4) 26_565
Zn2 O7 1.962(3) 8_564
Zn2 O7 1.962(3) .
O1 C1 1.257(7) .
O2 C1 1.252(7) .
O3 C8 1.226(11) .
O4 C8 1.335(11) .
O5 C10 1.258(7) .
O6 C10 1.229(7) .
O7 C14 1.300(6) .
O8 C14 1.211(7) .
N1 N2 1.344(6) .
N1 C9 1.459(6) .
N1 C11 1.371(6) .
N2 C13 1.338(6) .
C1 C2 1.498(8) .
C2 C3 1.397(7) .
C2 C7 1.377(8) .
C3 C4 1.386(9) .
C4 C5 1.372(10) .
C4 C8 1.502(9) .
C5 C6 1.400(8) .
C6 C7 1.381(8) .
C6 C9 1.507(8) .
C10 C11 1.503(7) .
C11 C12 1.371(7) .
C12 C13 1.397(7) .
C13 C14 1.477(7) .
